data_7007989
loop_
_publ_author_name
'Itoh, Sumitaka'
'Kishikawa, Nobuyuki'
'Suzuki, Takayoshi'
'Takagi, Hideo D.'

_publ_section_title
;
 Syntheses, structural analyses and redox kinetics of four-coordinate
 [CuL2]2+ and five-coordinate [CuL2(solvent)]2+ complexes (L =
 6,6'-dimethyl-2,2'-bipyridine or 2,9-dimethyl-1,10-phenanthroline):
 completely gated reduction reaction of [Cu(dmp)2]2+ in nitromethane.
;
_journal_issue 6
_journal_name_full 'Dalton transactions (Cambridge, England : 2003)'
_journal_page_first 1066
_journal_page_last 1078
_journal_paper_doi 10.1039/b415057k
_journal_year 2005
_chemical_formula_moiety 'C28 H24 Cu N4 2+. 2(Cl O4 1-), 2(C H3 N O2)'
_chemical_formula_sum 'C30 H30 Cl2 Cu N6 O12'
_chemical_formula_weight 801.04
_chemical_name_systematic
;
Bis(2,9-dimethylphenanthroline)copper(II) perchlorate
nitromethane solvate
;
_space_group_IT_number 2
_symmetry_cell_setting triclinic
_symmetry_space_group_name_Hall '-P 1'
_symmetry_space_group_name_H-M 'P -1'
_atom_sites_solution_hydrogens geom
_atom_sites_solution_primary direct
_atom_sites_solution_secondary difmap
_audit_creation_method SHELXL-97
_cell_angle_alpha 102.72(3)
_cell_angle_beta 91.32(3)
_cell_angle_gamma 92.46(3)
_cell_formula_units_Z 2
_cell_length_a 8.456(4)
_cell_length_b 13.476(5)
_cell_length_c 14.730(6)
_cell_measurement_reflns_used 12053
_cell_measurement_temperature 200(2)
_cell_measurement_theta_max 27.5
_cell_measurement_theta_min 3.0
_cell_volume 1634.9(12)
_computing_cell_refinement PROCESS-AUTO
_computing_data_collection PROCESS-AUTO
_computing_data_reduction 'teXsan ver. 1.11'
_computing_molecular_graphics ORTEP
_computing_publication_material SHELXL-97
_computing_structure_refinement SHELXL-97
_computing_structure_solution SIR92
_diffrn_ambient_temperature 200(2)
_diffrn_detector_area_resol_mean 10.00
_diffrn_measured_fraction_theta_full 0.964
_diffrn_measured_fraction_theta_max 0.964
_diffrn_measurement_device_type 'Rigaku RAXIS-RAPID Imaging Plate'
_diffrn_measurement_method \w
_diffrn_radiation_monochromator graphite
_diffrn_radiation_source 'fine-focus sealed tube'
_diffrn_radiation_type 'Mo K\a'
_diffrn_radiation_wavelength 0.71075
_diffrn_reflns_av_R_equivalents 0.0448
_diffrn_reflns_av_sigmaI/netI 0.0846
_diffrn_reflns_limit_h_max 10
_diffrn_reflns_limit_h_min -9
_diffrn_reflns_limit_k_max 17
_diffrn_reflns_limit_k_min -17
_diffrn_reflns_limit_l_max 19
_diffrn_reflns_limit_l_min -19
_diffrn_reflns_number 15010
_diffrn_reflns_theta_full 27.48
_diffrn_reflns_theta_max 27.48
_diffrn_reflns_theta_min 3.02
_exptl_absorpt_coefficient_mu 0.906
_exptl_absorpt_correction_type none
_exptl_crystal_colour red_brown
_exptl_crystal_density_diffrn 1.627
_exptl_crystal_density_method 'not measured'
_exptl_crystal_description prismatic
_exptl_crystal_F_000 822
_exptl_crystal_size_max 0.18
_exptl_crystal_size_mid 0.16
_exptl_crystal_size_min 0.12
_refine_diff_density_max 0.774
_refine_diff_density_min -0.516
_refine_diff_density_rms 0.104
_refine_ls_extinction_method none
_refine_ls_goodness_of_fit_ref 1.000
_refine_ls_hydrogen_treatment constr
_refine_ls_matrix_type full
_refine_ls_number_parameters 460
_refine_ls_number_reflns 7210
_refine_ls_number_restraints 0
_refine_ls_restrained_S_all 1.000
_refine_ls_R_factor_all 0.0834
_refine_ls_R_factor_gt 0.0570
_refine_ls_shift/su_max 0.000
_refine_ls_shift/su_mean 0.000
_refine_ls_structure_factor_coef Fsqd
_refine_ls_weighting_details 'calc w=1/[\s^2^(Fo^2^)+(0.1060P)^2^+0.0000P] where P=(Fo^2^+2Fc^2^)/3'
_refine_ls_weighting_scheme calc
_refine_ls_wR_factor_gt 0.1584
_refine_ls_wR_factor_ref 0.1694
_reflns_number_gt 5053
_reflns_number_total 7210
_reflns_threshold_expression 'I > 2\s(I)'
_cod_data_source_file b415057k.txt
_cod_data_source_block Cudmp2
_cod_original_cell_volume 1635.0(11)
_cod_database_code 7007989

loop_
_symmetry_equiv_pos_as_xyz
'x, y, z'
'-x, -y, -z'

loop_
_atom_site_label
_atom_site_type_symbol
_atom_site_fract_x
_atom_site_fract_y
_atom_site_fract_z
_atom_site_U_iso_or_equiv
_atom_site_adp_type
_atom_site_occupancy
_atom_site_symmetry_multiplicity
_atom_site_calc_flag
_atom_site_refinement_flags
_atom_site_disorder_assembly
_atom_site_disorder_group
Cu Cu 0.80136(6) 0.15698(3) 0.26207(3) 0.03420(16) Uani 1 1 d . . .
Cl1 Cl 0.75562(12) -0.37096(7) 0.14514(6) 0.0410(2) Uani 1 1 d . . .
Cl2 Cl 0.36841(11) 0.15172(7) 0.32139(6) 0.0376(2) Uani 1 1 d . . .
O1 O 0.7375(6) -0.2801(3) 0.2086(3) 0.0993(15) Uani 1 1 d . . .
O2 O 0.8342(5) -0.3457(3) 0.0678(3) 0.0785(11) Uani 1 1 d . . .
O3 O 0.8440(6) -0.4358(3) 0.1861(3) 0.1016(16) Uani 1 1 d . . .
O4 O 0.6074(5) -0.4170(3) 0.1129(3) 0.0903(14) Uani 1 1 d . . .
O5 O 0.2716(5) 0.0634(3) 0.3100(3) 0.0916(14) Uani 1 1 d . . .
O6 O 0.5215(4) 0.1237(4) 0.2991(4) 0.113(2) Uani 1 1 d . . .
O7 O 0.3202(4) 0.2114(3) 0.2588(3) 0.0685(10) Uani 1 1 d . . .
O8 O 0.3570(9) 0.2045(4) 0.4125(3) 0.137(2) Uani 1 1 d . . .
O9 O 0.5154(6) -0.4217(3) 0.4279(4) 0.1186(18) Uani 1 1 d . . .
O10 O 0.3079(4) -0.3486(3) 0.4710(3) 0.0651(9) Uani 1 1 d . . .
O11 O 1.7725(6) 0.2780(3) 0.8040(3) 0.0879(13) Uani 1 1 d . . .
O12 O 1.7354(5) 0.4218(3) 0.7701(3) 0.0850(12) Uani 1 1 d . . .
N1 N 0.9627(3) 0.2638(2) 0.32454(19) 0.0282(6) Uani 1 1 d . . .
N2 N 0.8306(3) 0.1041(2) 0.37634(19) 0.0295(6) Uani 1 1 d . . .
N3 N 0.8112(3) 0.04950(19) 0.13975(18) 0.0267(6) Uani 1 1 d . . .
N4 N 0.6840(3) 0.2313(2) 0.18449(19) 0.0280(6) Uani 1 1 d . . .
N5 N 0.4300(5) -0.3532(3) 0.4329(3) 0.0536(9) Uani 1 1 d . . .
N6 N 1.7637(5) 0.3691(3) 0.8251(3) 0.0614(10) Uani 1 1 d . . .
C1 C 1.0279(5) 0.3377(3) 0.1925(3) 0.0419(9) Uani 1 1 d . . .
H1A H 1.0747 0.2761 0.1575 0.051 Uiso 1 1 calc R . .
H1B H 1.0865 0.3980 0.1813 0.051 Uiso 1 1 calc R . .
H1C H 0.9170 0.3384 0.1721 0.051 Uiso 1 1 calc R . .
C2 C 1.0366(4) 0.3385(3) 0.2933(3) 0.0339(8) Uani 1 1 d . . .
C3 C 1.1249(5) 0.4165(3) 0.3556(3) 0.0434(9) Uani 1 1 d . . .
H3 H 1.1755 0.4702 0.3329 0.054 Uiso 1 1 calc R . .
C4 C 1.1387(5) 0.4162(3) 0.4469(3) 0.0432(9) Uani 1 1 d . . .
H4 H 1.1959 0.4704 0.4886 0.051 Uiso 1 1 calc R . .
C5 C 1.0686(5) 0.3358(3) 0.4802(3) 0.0368(8) Uani 1 1 d . . .
C6 C 0.9819(4) 0.2608(2) 0.4155(2) 0.0293(7) Uani 1 1 d . . .
C7 C 0.9111(4) 0.1752(3) 0.4432(2) 0.0301(7) Uani 1 1 d . . .
C8 C 0.9252(5) 0.1682(3) 0.5359(2) 0.0365(8) Uani 1 1 d . . .
C9 C 0.8502(5) 0.0828(3) 0.5592(3) 0.0425(9) Uani 1 1 d . . .
H9 H 0.8558 0.0744 0.6216 0.052 Uiso 1 1 calc R . .
C10 C 0.7695(5) 0.0122(3) 0.4921(3) 0.0425(9) Uani 1 1 d . . .
H10 H 0.7187 -0.0456 0.5080 0.051 Uiso 1 1 calc R . .
C11 C 0.7603(4) 0.0235(2) 0.3998(2) 0.0331(8) Uani 1 1 d . . .
C12 C 0.6676(5) -0.0549(3) 0.3287(3) 0.0415(9) Uani 1 1 d . . .
H12A H 0.7371 -0.0851 0.2788 0.052 Uiso 1 1 calc R . .
H12B H 0.5808 -0.0229 0.3027 0.052 Uiso 1 1 calc R . .
H12C H 0.6241 -0.1083 0.3581 0.052 Uiso 1 1 calc R . .
C13 C 1.0789(5) 0.3273(3) 0.5744(3) 0.0459(10) Uani 1 1 d . . .
H13 H 1.1350 0.3791 0.6192 0.054 Uiso 1 1 calc R . .
C14 C 1.0103(5) 0.2470(3) 0.6012(3) 0.0458(10) Uani 1 1 d . . .
H14 H 1.0188 0.2428 0.6646 0.054 Uiso 1 1 calc R . .
C15 C 0.9802(4) -0.0710(3) 0.1898(3) 0.0366(8) Uani 1 1 d . . .
H15A H 1.0234 -0.1370 0.1633 0.045 Uiso 1 1 calc R . .
H15B H 0.9154 -0.0768 0.2429 0.045 Uiso 1 1 calc R . .
H15C H 1.0673 -0.0201 0.2107 0.045 Uiso 1 1 calc R . .
C16 C 0.8813(4) -0.0393(2) 0.1184(2) 0.0296(7) Uani 1 1 d . . .
C17 C 0.8648(5) -0.1002(3) 0.0281(3) 0.0381(8) Uani 1 1 d . . .
H17 H 0.9137 -0.1637 0.0144 0.046 Uiso 1 1 calc R . .
C18 C 0.7809(5) -0.0708(3) -0.0400(3) 0.0404(9) Uani 1 1 d . . .
H18 H 0.7705 -0.1133 -0.1008 0.048 Uiso 1 1 calc R . .
C19 C 0.7093(4) 0.0236(3) -0.0198(2) 0.0340(8) Uani 1 1 d . . .
C20 C 0.7281(4) 0.0806(2) 0.0709(2) 0.0282(7) Uani 1 1 d . . .
C21 C 0.6592(4) 0.1773(2) 0.0951(2) 0.0274(7) Uani 1 1 d . . .
C22 C 0.5701(4) 0.2125(3) 0.0293(3) 0.0365(8) Uani 1 1 d . . .
C23 C 0.5018(5) 0.3074(3) 0.0589(3) 0.0440(10) Uani 1 1 d . . .
H23 H 0.4395 0.3345 0.0164 0.053 Uiso 1 1 calc R . .
C24 C 0.5256(5) 0.3594(3) 0.1478(3) 0.0438(9) Uani 1 1 d . . .
H24 H 0.4804 0.4236 0.1678 0.053 Uiso 1 1 calc R . .
C25 C 0.6164(4) 0.3196(3) 0.2111(3) 0.0355(8) Uani 1 1 d . . .
C26 C 0.6379(5) 0.3777(3) 0.3090(3) 0.0469(10) Uani 1 1 d . . .
H26A H 0.5809 0.4407 0.3172 0.057 Uiso 1 1 calc R . .
H26B H 0.7508 0.3944 0.3236 0.057 Uiso 1 1 calc R . .
H26C H 0.5960 0.3363 0.3509 0.057 Uiso 1 1 calc R . .
C27 C 0.6197(5) 0.0619(3) -0.0866(3) 0.0430(9) Uani 1 1 d . . .
H27 H 0.6077 0.0232 -0.1488 0.052 Uiso 1 1 calc R . .
C28 C 0.5522(5) 0.1517(3) -0.0631(3) 0.0416(9) Uani 1 1 d . . .
H28 H 0.4915 0.1752 -0.1085 0.051 Uiso 1 1 calc R . .
C29 C 0.4844(7) -0.2684(4) 0.3913(4) 0.0742(15) Uani 1 1 d . . .
H29A H 0.5845 -0.2379 0.4220 0.093 Uiso 1 1 calc R . .
H29B H 0.4046 -0.2168 0.3996 0.093 Uiso 1 1 calc R . .
H29C H 0.5002 -0.2939 0.3247 0.093 Uiso 1 1 calc R . .
C30 C 1.7909(6) 0.4196(4) 0.9210(4) 0.0679(14) Uani 1 1 d . . .
H30A H 1.8824 0.4679 0.9266 0.082 Uiso 1 1 calc R . .
H30B H 1.8117 0.3690 0.9579 0.082 Uiso 1 1 calc R . .
H30C H 1.6971 0.4563 0.9439 0.082 Uiso 1 1 calc R . .

loop_
_atom_site_aniso_label
_atom_site_aniso_U_11
_atom_site_aniso_U_22
_atom_site_aniso_U_33
_atom_site_aniso_U_23
_atom_site_aniso_U_13
_atom_site_aniso_U_12
Cu 0.0548(3) 0.0207(2) 0.0261(2) 0.00511(16) -0.01075(19) -0.00158(18)
Cl1 0.0497(6) 0.0338(4) 0.0368(5) 0.0033(4) -0.0104(4) 0.0035(4)
Cl2 0.0351(5) 0.0427(5) 0.0314(4) 0.0012(4) 0.0011(4) -0.0034(4)
O1 0.136(4) 0.062(2) 0.080(3) -0.026(2) 0.008(3) 0.006(3)
O2 0.080(3) 0.092(3) 0.069(2) 0.026(2) 0.013(2) 0.008(2)
O3 0.109(4) 0.095(3) 0.117(4) 0.054(3) -0.022(3) 0.033(3)
O4 0.087(3) 0.088(3) 0.103(3) 0.050(2) -0.044(3) -0.042(2)
O5 0.104(3) 0.099(3) 0.068(2) 0.023(2) -0.003(2) -0.062(3)
O6 0.041(2) 0.125(4) 0.221(6) 0.132(4) 0.036(3) 0.025(2)
O7 0.053(2) 0.086(2) 0.076(2) 0.036(2) 0.0021(17) 0.0183(18)
O8 0.247(7) 0.106(4) 0.042(2) -0.019(2) -0.001(3) 0.001(4)
O9 0.106(4) 0.061(2) 0.182(5) 0.006(3) 0.026(4) 0.032(3)
O10 0.052(2) 0.072(2) 0.071(2) 0.0146(19) 0.0170(18) 0.0009(17)
O11 0.100(3) 0.051(2) 0.110(3) 0.010(2) 0.019(3) 0.003(2)
O12 0.107(3) 0.085(3) 0.073(3) 0.042(2) 0.005(2) -0.009(2)
N1 0.0303(15) 0.0246(13) 0.0296(14) 0.0055(11) 0.0009(12) 0.0032(11)
N2 0.0351(16) 0.0242(13) 0.0292(14) 0.0064(11) -0.0015(12) 0.0005(12)
N3 0.0307(15) 0.0244(12) 0.0245(13) 0.0049(11) 0.0014(11) -0.0024(11)
N4 0.0308(15) 0.0241(13) 0.0301(14) 0.0089(11) 0.0006(12) -0.0021(11)
N5 0.053(2) 0.0424(19) 0.061(2) 0.0003(18) 0.0030(19) 0.0051(18)
N6 0.065(3) 0.059(2) 0.064(3) 0.021(2) 0.013(2) 0.000(2)
C1 0.044(2) 0.042(2) 0.044(2) 0.0172(17) 0.0056(18) 0.0005(17)
C2 0.0344(19) 0.0299(16) 0.0378(19) 0.0071(15) 0.0047(15) 0.0061(15)
C3 0.041(2) 0.0296(18) 0.059(3) 0.0091(18) 0.0044(19) -0.0020(16)
C4 0.043(2) 0.0321(18) 0.048(2) -0.0039(17) -0.0025(18) -0.0045(17)
C5 0.038(2) 0.0315(17) 0.0368(19) -0.0014(15) -0.0020(16) 0.0025(15)
C6 0.0297(18) 0.0282(15) 0.0289(16) 0.0036(13) 0.0014(14) 0.0034(14)
C7 0.0314(18) 0.0309(16) 0.0285(16) 0.0068(14) -0.0029(14) 0.0058(14)
C8 0.038(2) 0.044(2) 0.0290(17) 0.0099(16) 0.0014(15) 0.0086(16)
C9 0.049(2) 0.051(2) 0.0330(19) 0.0209(18) 0.0022(17) 0.0072(19)
C10 0.047(2) 0.040(2) 0.047(2) 0.0226(18) 0.0083(18) 0.0019(17)
C11 0.0348(19) 0.0275(16) 0.0390(19) 0.0109(15) 0.0037(15) 0.0047(14)
C12 0.047(2) 0.0283(17) 0.049(2) 0.0066(16) 0.0067(18) -0.0008(16)
C13 0.047(2) 0.048(2) 0.037(2) -0.0031(18) -0.0087(18) -0.0001(19)
C14 0.049(2) 0.058(2) 0.0285(18) 0.0042(18) -0.0092(17) 0.007(2)
C15 0.036(2) 0.0337(18) 0.041(2) 0.0099(16) 0.0063(16) 0.0064(15)
C16 0.0279(17) 0.0248(15) 0.0356(18) 0.0059(14) 0.0083(14) -0.0027(13)
C17 0.042(2) 0.0281(16) 0.040(2) -0.0026(15) 0.0119(17) -0.0041(15)
C18 0.045(2) 0.0397(19) 0.0298(18) -0.0066(16) 0.0074(16) -0.0089(17)
C19 0.0344(19) 0.0399(18) 0.0263(17) 0.0065(15) 0.0045(14) -0.0121(16)
C20 0.0311(18) 0.0300(16) 0.0229(15) 0.0059(13) 0.0019(13) -0.0055(14)
C21 0.0269(17) 0.0282(15) 0.0284(16) 0.0099(13) 0.0029(13) -0.0050(13)
C22 0.035(2) 0.045(2) 0.0346(18) 0.0198(17) -0.0029(16) -0.0053(16)
C23 0.040(2) 0.045(2) 0.056(2) 0.031(2) -0.0045(19) 0.0015(17)
C24 0.041(2) 0.0358(19) 0.060(3) 0.0218(19) 0.0032(19) 0.0058(17)
C25 0.0335(19) 0.0287(16) 0.045(2) 0.0105(15) 0.0036(16) -0.0037(15)
C26 0.050(2) 0.0335(18) 0.052(2) -0.0032(17) 0.0027(19) 0.0091(18)
C27 0.040(2) 0.064(3) 0.0253(17) 0.0119(18) -0.0026(16) -0.0103(19)
C28 0.039(2) 0.059(2) 0.0314(18) 0.0221(18) -0.0059(16) -0.0056(18)
C29 0.073(4) 0.079(4) 0.074(4) 0.029(3) 0.005(3) -0.020(3)
C30 0.059(3) 0.084(4) 0.061(3) 0.014(3) 0.008(2) 0.006(3)

loop_
_atom_type_symbol
_atom_type_description
_atom_type_scat_dispersion_real
_atom_type_scat_dispersion_imag
_atom_type_scat_source
Cu Cu 0.3201 1.2651 'International Tables Vol C Tables 4.2.6.8 and 6.1.1.4'
Cl Cl 0.1484 0.1585 'International Tables Vol C Tables 4.2.6.8 and 6.1.1.4'
O O 0.0106 0.0060 'International Tables Vol C Tables 4.2.6.8 and 6.1.1.4'
N N 0.0061 0.0033 'International Tables Vol C Tables 4.2.6.8 and 6.1.1.4'
C C 0.0033 0.0016 'International Tables Vol C Tables 4.2.6.8 and 6.1.1.4'
H H 0.0000 0.0000 'International Tables Vol C Tables 4.2.6.8 and 6.1.1.4'

loop_
_geom_angle_atom_site_label_1
_geom_angle_atom_site_label_2
_geom_angle_atom_site_label_3
_geom_angle
_geom_angle_site_symmetry_1
_geom_angle_site_symmetry_3
_geom_angle_publ_flag
N4 Cu N2 152.16(13) . . ?
N4 Cu N1 101.02(11) . . ?
N2 Cu N1 83.62(12) . . ?
N4 Cu N3 83.50(11) . . ?
N2 Cu N3 114.69(11) . . ?
N1 Cu N3 130.00(12) . . ?
O1 Cl1 O3 110.0(3) . . ?
O1 Cl1 O4 110.2(3) . . ?
O3 Cl1 O4 110.7(3) . . ?
O1 Cl1 O2 106.6(3) . . ?
O3 Cl1 O2 111.4(3) . . ?
O4 Cl1 O2 107.9(2) . . ?
O8 Cl2 O6 113.1(4) . . ?
O8 Cl2 O5 107.2(3) . . ?
O6 Cl2 O5 108.2(3) . . ?
O8 Cl2 O7 110.8(3) . . ?
O6 Cl2 O7 107.0(2) . . ?
O5 Cl2 O7 110.6(2) . . ?
C2 N1 C6 119.1(3) . . ?
C2 N1 Cu 130.5(2) . . ?
C6 N1 Cu 110.1(2) . . ?
C11 N2 C7 119.1(3) . . ?
C11 N2 Cu 129.6(2) . . ?
C7 N2 Cu 109.9(2) . . ?
C16 N3 C20 118.5(3) . . ?
C16 N3 Cu 132.1(2) . . ?
C20 N3 Cu 109.4(2) . . ?
C25 N4 C21 119.0(3) . . ?
C25 N4 Cu 127.9(2) . . ?
C21 N4 Cu 112.8(2) . . ?
O10 N5 O9 123.9(5) . . ?
O10 N5 C29 119.2(4) . . ?
O9 N5 C29 116.9(5) . . ?
O11 N6 O12 124.3(5) . . ?
O11 N6 C30 118.3(5) . . ?
O12 N6 C30 117.4(5) . . ?
C2 C1 H1A 109.5 . . ?
C2 C1 H1B 109.5 . . ?
H1A C1 H1B 109.5 . . ?
C2 C1 H1C 109.5 . . ?
H1A C1 H1C 109.5 . . ?
H1B C1 H1C 109.5 . . ?
N1 C2 C3 120.1(3) . . ?
N1 C2 C1 119.6(3) . . ?
C3 C2 C1 120.2(3) . . ?
C4 C3 C2 120.9(4) . . ?
C4 C3 H3 119.5 . . ?
C2 C3 H3 119.5 . . ?
C3 C4 C5 119.8(4) . . ?
C3 C4 H4 120.1 . . ?
C5 C4 H4 120.1 . . ?
C6 C5 C4 116.8(3) . . ?
C6 C5 C13 119.0(4) . . ?
C4 C5 C13 124.2(4) . . ?
N1 C6 C5 123.1(3) . . ?
N1 C6 C7 116.7(3) . . ?
C5 C6 C7 120.2(3) . . ?
N2 C7 C8 123.3(3) . . ?
N2 C7 C6 117.2(3) . . ?
C8 C7 C6 119.4(3) . . ?
C7 C8 C9 116.7(3) . . ?
C7 C8 C14 119.3(4) . . ?
C9 C8 C14 123.9(3) . . ?
C10 C9 C8 119.6(3) . . ?
C10 C9 H9 120.2 . . ?
C8 C9 H9 120.2 . . ?
C9 C10 C11 120.9(4) . . ?
C9 C10 H10 119.5 . . ?
C11 C10 H10 119.5 . . ?
N2 C11 C10 120.3(3) . . ?
N2 C11 C12 120.5(3) . . ?
C10 C11 C12 119.1(3) . . ?
C11 C12 H12A 109.5 . . ?
C11 C12 H12B 109.5 . . ?
H12A C12 H12B 109.5 . . ?
C11 C12 H12C 109.5 . . ?
H12A C12 H12C 109.5 . . ?
H12B C12 H12C 109.5 . . ?
C14 C13 C5 120.9(4) . . ?
C14 C13 H13 119.5 . . ?
C5 C13 H13 119.5 . . ?
C13 C14 C8 121.0(4) . . ?
C13 C14 H14 119.5 . . ?
C8 C14 H14 119.5 . . ?
C16 C15 H15A 109.5 . . ?
C16 C15 H15B 109.5 . . ?
H15A C15 H15B 109.5 . . ?
C16 C15 H15C 109.5 . . ?
H15A C15 H15C 109.5 . . ?
H15B C15 H15C 109.5 . . ?
N3 C16 C17 120.2(3) . . ?
N3 C16 C15 119.4(3) . . ?
C17 C16 C15 120.4(3) . . ?
C18 C17 C16 121.7(3) . . ?
C18 C17 H17 119.2 . . ?
C16 C17 H17 119.2 . . ?
C17 C18 C19 119.2(3) . . ?
C17 C18 H18 120.4 . . ?
C19 C18 H18 120.4 . . ?
C20 C19 C18 116.8(3) . . ?
C20 C19 C27 119.5(4) . . ?
C18 C19 C27 123.6(3) . . ?
N3 C20 C19 123.6(3) . . ?
N3 C20 C21 117.2(3) . . ?
C19 C20 C21 119.2(3) . . ?
N4 C21 C22 122.7(3) . . ?
N4 C21 C20 117.0(3) . . ?
C22 C21 C20 120.3(3) . . ?
C21 C22 C23 117.2(3) . . ?
C21 C22 C28 119.0(3) . . ?
C23 C22 C28 123.8(3) . . ?
C24 C23 C22 119.5(3) . . ?
C24 C23 H23 120.2 . . ?
C22 C23 H23 120.2 . . ?
C23 C24 C25 120.6(4) . . ?
C23 C24 H24 119.7 . . ?
C25 C24 H24 119.7 . . ?
N4 C25 C24 121.0(4) . . ?
N4 C25 C26 119.7(3) . . ?
C24 C25 C26 119.4(3) . . ?
C25 C26 H26A 109.5 . . ?
C25 C26 H26B 109.5 . . ?
H26A C26 H26B 109.5 . . ?
C25 C26 H26C 109.5 . . ?
H26A C26 H26C 109.5 . . ?
H26B C26 H26C 109.5 . . ?
C28 C27 C19 121.0(4) . . ?
C28 C27 H27 119.5 . . ?
C19 C27 H27 119.5 . . ?
C27 C28 C22 120.8(3) . . ?
C27 C28 H28 119.6 . . ?
C22 C28 H28 119.6 . . ?
N5 C29 H29A 109.5 . . ?
N5 C29 H29B 109.5 . . ?
H29A C29 H29B 109.5 . . ?
N5 C29 H29C 109.5 . . ?
H29A C29 H29C 109.5 . . ?
H29B C29 H29C 109.5 . . ?
N6 C30 H30A 109.5 . . ?
N6 C30 H30B 109.5 . . ?
H30A C30 H30B 109.5 . . ?
N6 C30 H30C 109.5 . . ?
H30A C30 H30C 109.5 . . ?
H30B C30 H30C 109.5 . . ?

loop_
_geom_bond_atom_site_label_1
_geom_bond_atom_site_label_2
_geom_bond_distance
_geom_bond_site_symmetry_2
_geom_bond_publ_flag
Cu N4 1.957(3) . ?
Cu N2 1.982(3) . ?
Cu N1 1.993(3) . ?
Cu N3 2.054(3) . ?
Cl1 O1 1.384(4) . ?
Cl1 O3 1.398(4) . ?
Cl1 O4 1.399(4) . ?
Cl1 O2 1.429(4) . ?
Cl2 O8 1.381(4) . ?
Cl2 O6 1.390(4) . ?
Cl2 O5 1.391(4) . ?
Cl2 O7 1.414(3) . ?
O9 N5 1.187(5) . ?
O10 N5 1.184(5) . ?
O11 N6 1.205(5) . ?
O12 N6 1.215(5) . ?
N1 C2 1.333(5) . ?
N1 C6 1.356(4) . ?
N2 C11 1.332(4) . ?
N2 C7 1.360(4) . ?
N3 C16 1.337(4) . ?
N3 C20 1.370(4) . ?
N4 C25 1.327(4) . ?
N4 C21 1.363(4) . ?
N5 C29 1.473(6) . ?
N6 C30 1.435(6) . ?
C1 C2 1.483(5) . ?
C1 H1A 0.9800 . ?
C1 H1B 0.9800 . ?
C1 H1C 0.9800 . ?
C2 C3 1.407(5) . ?
C3 C4 1.349(6) . ?
C3 H3 0.9500 . ?
C4 C5 1.399(6) . ?
C4 H4 0.9500 . ?
C5 C6 1.395(5) . ?
C5 C13 1.419(5) . ?
C6 C7 1.419(5) . ?
C7 C8 1.393(5) . ?
C8 C9 1.402(6) . ?
C8 C14 1.422(5) . ?
C9 C10 1.359(6) . ?
C9 H9 0.9500 . ?
C10 C11 1.402(5) . ?
C10 H10 0.9500 . ?
C11 C12 1.494(5) . ?
C12 H12A 0.9800 . ?
C12 H12B 0.9800 . ?
C12 H12C 0.9800 . ?
C13 C14 1.344(6) . ?
C13 H13 0.9500 . ?
C14 H14 0.9500 . ?
C15 C16 1.475(5) . ?
C15 H15A 0.9800 . ?
C15 H15B 0.9800 . ?
C15 H15C 0.9800 . ?
C16 C17 1.400(5) . ?
C17 C18 1.355(5) . ?
C17 H17 0.9500 . ?
C18 C19 1.407(5) . ?
C18 H18 0.9500 . ?
C19 C20 1.388(5) . ?
C19 C27 1.426(5) . ?
C20 C21 1.427(5) . ?
C21 C22 1.390(5) . ?
C22 C23 1.410(6) . ?
C22 C28 1.426(5) . ?
C23 C24 1.349(6) . ?
C23 H23 0.9500 . ?
C24 C25 1.404(5) . ?
C24 H24 0.9500 . ?
C25 C26 1.485(5) . ?
C26 H26A 0.9800 . ?
C26 H26B 0.9800 . ?
C26 H26C 0.9800 . ?
C27 C28 1.339(6) . ?
C27 H27 0.9500 . ?
C28 H28 0.9500 . ?
C29 H29A 0.9800 . ?
C29 H29B 0.9800 . ?
C29 H29C 0.9800 . ?
C30 H30A 0.9800 . ?
C30 H30B 0.9800 . ?
C30 H30C 0.9800 . ?

loop_
_geom_torsion_atom_site_label_1
_geom_torsion_atom_site_label_2
_geom_torsion_atom_site_label_3
_geom_torsion_atom_site_label_4
_geom_torsion
_geom_torsion_site_symmetry_1
_geom_torsion_site_symmetry_2
_geom_torsion_site_symmetry_3
_geom_torsion_site_symmetry_4
_geom_torsion_publ_flag
N4 Cu N1 C2 -34.2(3) . . . . ?
N2 Cu N1 C2 173.6(3) . . . . ?
N3 Cu N1 C2 56.6(3) . . . . ?
N4 Cu N1 C6 138.7(2) . . . . ?
N2 Cu N1 C6 -13.5(2) . . . . ?
N3 Cu N1 C6 -130.5(2) . . . . ?
N4 Cu N2 C11 77.8(4) . . . . ?
N1 Cu N2 C11 179.4(3) . . . . ?
N3 Cu N2 C11 -49.3(3) . . . . ?
N4 Cu N2 C7 -88.1(3) . . . . ?
N1 Cu N2 C7 13.4(2) . . . . ?
N3 Cu N2 C7 144.8(2) . . . . ?
N4 Cu N3 C16 176.8(3) . . . . ?
N2 Cu N3 C16 -25.2(3) . . . . ?
N1 Cu N3 C16 77.9(3) . . . . ?
N4 Cu N3 C20 -2.9(2) . . . . ?
N2 Cu N3 C20 155.1(2) . . . . ?
N1 Cu N3 C20 -101.8(2) . . . . ?
N2 Cu N4 C25 43.3(4) . . . . ?
N1 Cu N4 C25 -54.0(3) . . . . ?
N3 Cu N4 C25 176.5(3) . . . . ?
N2 Cu N4 C21 -129.7(3) . . . . ?
N1 Cu N4 C21 133.0(2) . . . . ?
N3 Cu N4 C21 3.4(2) . . . . ?
C6 N1 C2 C3 -4.0(5) . . . . ?
Cu N1 C2 C3 168.3(3) . . . . ?
C6 N1 C2 C1 174.7(3) . . . . ?
Cu N1 C2 C1 -13.0(5) . . . . ?
N1 C2 C3 C4 1.2(6) . . . . ?
C1 C2 C3 C4 -177.5(4) . . . . ?
C2 C3 C4 C5 2.0(6) . . . . ?
C3 C4 C5 C6 -2.1(6) . . . . ?
C3 C4 C5 C13 178.7(4) . . . . ?
C2 N1 C6 C5 3.9(5) . . . . ?
Cu N1 C6 C5 -169.9(3) . . . . ?
C2 N1 C6 C7 -175.0(3) . . . . ?
Cu N1 C6 C7 11.2(4) . . . . ?
C4 C5 C6 N1 -0.8(5) . . . . ?
C13 C5 C6 N1 178.5(3) . . . . ?
C4 C5 C6 C7 178.1(3) . . . . ?
C13 C5 C6 C7 -2.7(5) . . . . ?
C11 N2 C7 C8 0.4(5) . . . . ?
Cu N2 C7 C8 168.1(3) . . . . ?
C11 N2 C7 C6 -178.9(3) . . . . ?
Cu N2 C7 C6 -11.3(4) . . . . ?
N1 C6 C7 N2 0.0(5) . . . . ?
C5 C6 C7 N2 -178.9(3) . . . . ?
N1 C6 C7 C8 -179.3(3) . . . . ?
C5 C6 C7 C8 1.7(5) . . . . ?
N2 C7 C8 C9 -0.5(5) . . . . ?
C6 C7 C8 C9 178.8(3) . . . . ?
N2 C7 C8 C14 -179.3(3) . . . . ?
C6 C7 C8 C14 0.0(5) . . . . ?
C7 C8 C9 C10 0.2(6) . . . . ?
C14 C8 C9 C10 179.0(4) . . . . ?
C8 C9 C10 C11 0.0(6) . . . . ?
C7 N2 C11 C10 -0.1(5) . . . . ?
Cu N2 C11 C10 -165.0(3) . . . . ?
C7 N2 C11 C12 178.5(3) . . . . ?
Cu N2 C11 C12 13.7(5) . . . . ?
C9 C10 C11 N2 -0.1(6) . . . . ?
C9 C10 C11 C12 -178.8(4) . . . . ?
C6 C5 C13 C14 1.8(6) . . . . ?
C4 C5 C13 C14 -179.0(4) . . . . ?
C5 C13 C14 C8 -0.1(6) . . . . ?
C7 C8 C14 C13 -0.9(6) . . . . ?
C9 C8 C14 C13 -179.6(4) . . . . ?
C20 N3 C16 C17 -2.2(5) . . . . ?
Cu N3 C16 C17 178.1(3) . . . . ?
C20 N3 C16 C15 175.9(3) . . . . ?
Cu N3 C16 C15 -3.7(5) . . . . ?
N3 C16 C17 C18 1.2(6) . . . . ?
C15 C16 C17 C18 -176.9(4) . . . . ?
C16 C17 C18 C19 0.4(6) . . . . ?
C17 C18 C19 C20 -0.9(5) . . . . ?
C17 C18 C19 C27 179.5(4) . . . . ?
C16 N3 C20 C19 1.7(5) . . . . ?
Cu N3 C20 C19 -178.6(3) . . . . ?
C16 N3 C20 C21 -177.9(3) . . . . ?
Cu N3 C20 C21 1.9(4) . . . . ?
C18 C19 C20 N3 -0.1(5) . . . . ?
C27 C19 C20 N3 179.5(3) . . . . ?
C18 C19 C20 C21 179.4(3) . . . . ?
C27 C19 C20 C21 -0.9(5) . . . . ?
C25 N4 C21 C22 2.2(5) . . . . ?
Cu N4 C21 C22 175.9(3) . . . . ?
C25 N4 C21 C20 -177.2(3) . . . . ?
Cu N4 C21 C20 -3.4(4) . . . . ?
N3 C20 C21 N4 0.9(5) . . . . ?
C19 C20 C21 N4 -178.6(3) . . . . ?
N3 C20 C21 C22 -178.4(3) . . . . ?
C19 C20 C21 C22 2.0(5) . . . . ?
N4 C21 C22 C23 -1.1(5) . . . . ?
C20 C21 C22 C23 178.2(3) . . . . ?
N4 C21 C22 C28 179.1(3) . . . . ?
C20 C21 C22 C28 -1.6(5) . . . . ?
C21 C22 C23 C24 0.3(6) . . . . ?
C28 C22 C23 C24 -179.9(4) . . . . ?
C22 C23 C24 C25 -0.5(6) . . . . ?
C21 N4 C25 C24 -2.4(5) . . . . ?
Cu N4 C25 C24 -175.0(3) . . . . ?
C21 N4 C25 C26 178.0(3) . . . . ?
Cu N4 C25 C26 5.3(5) . . . . ?
C23 C24 C25 N4 1.6(6) . . . . ?
C23 C24 C25 C26 -178.8(4) . . . . ?
C20 C19 C27 C28 -0.6(6) . . . . ?
C18 C19 C27 C28 179.0(4) . . . . ?
C19 C27 C28 C22 1.0(6) . . . . ?
C21 C22 C28 C27 0.1(6) . . . . ?
C23 C22 C28 C27 -179.7(4) . . . . ?
